data_4343027
loop_
_publ_author_name
'Han, Yongzhen'
'Wu, Yizhen'
'Lai, Wenzhen'
'Cao, Rui'

_publ_section_title
;
 Electrocatalytic Water Oxidation by a Water-Soluble Nickel Porphyrin
 Complex at Neutral pH with Low Overpotential.
;
_journal_issue 11
_journal_name_full 'Inorganic chemistry'
_journal_page_first 5604
_journal_page_last 5613
_journal_paper_doi 10.1021/acs.inorgchem.5b00924
_journal_volume 54
_journal_year 2015
_chemical_formula_sum 'C48 H42 F24 N10 Ni P4'
_chemical_formula_weight 1397.51
_chemical_name_systematic
; 
 ? 
;
_space_group_IT_number 15
_symmetry_cell_setting monoclinic
_symmetry_space_group_name_Hall '-C 2yc'
_symmetry_space_group_name_H-M 'C 1 2/c 1'
_atom_sites_solution_hydrogens geom
_atom_sites_solution_primary direct
_atom_sites_solution_secondary difmap
_audit_creation_method SHELXL-97
_cell_angle_alpha 90.00
_cell_angle_beta 118.859(2)
_cell_angle_gamma 90.00
_cell_formula_units_Z 4
_cell_length_a 23.9444(8)
_cell_length_b 19.8831(8)
_cell_length_c 13.1867(5)
_cell_measurement_reflns_used 9924
_cell_measurement_temperature 150(2)
_cell_measurement_theta_max 26.40
_cell_measurement_theta_min 2.60
_cell_volume 5498.4(4)
_computing_cell_refinement 'Bruker SMART'
_computing_data_collection 'Bruker SMART'
_computing_data_reduction 'Bruker SAINT'
_computing_molecular_graphics 'Bruker SHELXTL'
_computing_publication_material 'Bruker SHELXTL'
_computing_structure_refinement 'SHELXL-97 (Sheldrick, 1997)'
_computing_structure_solution 'SHELXS-97 (Sheldrick, 1990)'
_diffrn_ambient_temperature 150(2)
_diffrn_measured_fraction_theta_full 0.999
_diffrn_measured_fraction_theta_max 0.999
_diffrn_measurement_device_type 'CCD area detector'
_diffrn_measurement_method 'phi and omega scans'
_diffrn_radiation_monochromator graphite
_diffrn_radiation_source 'fine-focus sealed tube'
_diffrn_radiation_type MoK\a
_diffrn_radiation_wavelength 0.71073
_diffrn_reflns_av_R_equivalents 0.0613
_diffrn_reflns_av_sigmaI/netI 0.0251
_diffrn_reflns_limit_h_max 29
_diffrn_reflns_limit_h_min -29
_diffrn_reflns_limit_k_max 24
_diffrn_reflns_limit_k_min -24
_diffrn_reflns_limit_l_max 16
_diffrn_reflns_limit_l_min -16
_diffrn_reflns_number 58630
_diffrn_reflns_theta_full 26.41
_diffrn_reflns_theta_max 26.41
_diffrn_reflns_theta_min 2.60
_exptl_absorpt_coefficient_mu 0.598
_exptl_absorpt_correction_T_max 0.9537
_exptl_absorpt_correction_T_min 0.6304
_exptl_absorpt_correction_type multi-scan
_exptl_absorpt_process_details SADABS
_exptl_crystal_colour brown
_exptl_crystal_density_diffrn 1.688
_exptl_crystal_density_method 'not measured'
_exptl_crystal_description prism
_exptl_crystal_F_000 2816
_exptl_crystal_size_max 0.85
_exptl_crystal_size_mid 0.14
_exptl_crystal_size_min 0.08
_refine_diff_density_max 1.405
_refine_diff_density_min -0.693
_refine_diff_density_rms 0.081
_refine_ls_extinction_method none
_refine_ls_goodness_of_fit_ref 1.045
_refine_ls_hydrogen_treatment constr
_refine_ls_matrix_type full
_refine_ls_number_parameters 400
_refine_ls_number_reflns 5658
_refine_ls_number_restraints 0
_refine_ls_restrained_S_all 1.045
_refine_ls_R_factor_all 0.0508
_refine_ls_R_factor_gt 0.0460
_refine_ls_shift/su_max 0.004
_refine_ls_shift/su_mean 0.000
_refine_ls_structure_factor_coef Fsqd
_refine_ls_weighting_details 'calc w=1/[\s^2^(Fo^2^)+(0.0657P)^2^+17.9100P] where P=(Fo^2^+2Fc^2^)/3'
_refine_ls_weighting_scheme calc
_refine_ls_wR_factor_gt 0.1244
_refine_ls_wR_factor_ref 0.1298
_reflns_number_gt 5107
_reflns_number_total 5658
_reflns_threshold_expression >2sigma(I)
_cod_data_source_file ic5b00924_si_003.cif
_cod_data_source_block hyz_nitmpyppf6s
_cod_depositor_comments
;
The following automatic conversions were performed:

'_symmetry_cell_setting' value 'Monoclinic' changed to 'monoclinic'
according to
/usr/data/users/saulius/crontab/automatic-downloads/rss-feeds/ACS/lib/dictionaries/cif_core.dic
dictionary named 'cif_core.dic' version 2.4.2 from 2011-04-26.

Automatic conversion script
Id: cif_fix_values 3271 2015-04-21 07:52:19Z andrius 

 Adding full bibliography for 4343027--4343028.cif.
;
_cod_original_sg_symbol_H-M C2/c
_cod_database_code 4343027

loop_
_symmetry_equiv_pos_as_xyz
'x, y, z'
'-x, y, -z+1/2'
'x+1/2, y+1/2, z'
'-x+1/2, y+1/2, -z+1/2'
'-x, -y, -z'
'x, -y, z-1/2'
'-x+1/2, -y+1/2, -z'
'x+1/2, -y+1/2, z-1/2'

loop_
_atom_site_label
_atom_site_type_symbol
_atom_site_fract_x
_atom_site_fract_y
_atom_site_fract_z
_atom_site_U_iso_or_equiv
_atom_site_adp_type
_atom_site_occupancy
_atom_site_symmetry_multiplicity
_atom_site_calc_flag
_atom_site_refinement_flags
C1 C -0.09295(11) 0.46104(12) -0.24562(19) 0.0203(5) Uani 1 1 d .
C2 C -0.12214(13) 0.40340(12) -0.3173(2) 0.0271(5) Uani 1 1 d .
H2 H -0.1518 0.4038 -0.3977 0.033 Uiso 1 1 calc R
C3 C -0.09973(13) 0.34877(12) -0.2492(2) 0.0265(5) Uani 1 1 d .
H3 H -0.1103 0.3032 -0.2724 0.032 Uiso 1 1 calc R
C4 C -0.05672(11) 0.37258(11) -0.1346(2) 0.0198(5) Uani 1 1 d .
C5 C -0.02674(10) 0.33085(11) -0.03949(19) 0.0180(4) Uani 1 1 d .
C6 C 0.01451(10) 0.35406(11) 0.0707(2) 0.0181(4) Uani 1 1 d .
C7 C 0.04752(11) 0.31078(12) 0.1689(2) 0.0226(5) Uani 1 1 d .
H7 H 0.0435 0.2633 0.1702 0.027 Uiso 1 1 calc R
C8 C 0.08523(11) 0.35015(12) 0.2587(2) 0.0228(5) Uani 1 1 d .
H8 H 0.1138 0.3356 0.3352 0.027 Uiso 1 1 calc R
C9 C 0.07442(10) 0.41847(11) 0.21770(19) 0.0175(4) Uani 1 1 d .
C10 C 0.10513(10) 0.47349(11) 0.28655(19) 0.0184(4) Uani 1 1 d .
C11 C -0.04255(11) 0.25756(11) -0.05550(19) 0.0186(4) Uani 1 1 d .
C12 C -0.09514(14) 0.23439(13) -0.0489(3) 0.0342(6) Uani 1 1 d .
H12 H -0.1204 0.2649 -0.0329 0.041 Uiso 1 1 calc R
C13 C -0.11099(14) 0.16737(14) -0.0653(3) 0.0365(6) Uani 1 1 d .
H13 H -0.1471 0.1518 -0.0603 0.044 Uiso 1 1 calc R
C14 C -0.02497(14) 0.14451(12) -0.0945(2) 0.0295(6) Uani 1 1 d .
H14 H -0.0004 0.1127 -0.1099 0.035 Uiso 1 1 calc R
C15 C -0.00723(12) 0.21138(12) -0.0792(2) 0.0271(5) Uani 1 1 d .
H15 H 0.0290 0.2256 -0.0848 0.033 Uiso 1 1 calc R
C16 C -0.09430(16) 0.05194(13) -0.1049(3) 0.0410(7) Uani 1 1 d .
H16A H -0.0724 0.0291 -0.1417 0.062 Uiso 1 1 calc R
H16B H -0.1405 0.0480 -0.1546 0.062 Uiso 1 1 calc R
H16C H -0.0820 0.0311 -0.0297 0.062 Uiso 1 1 calc R
C17 C 0.15567(11) 0.46139(11) 0.40807(19) 0.0190(4) Uani 1 1 d .
C18 C 0.14165(12) 0.43347(12) 0.4900(2) 0.0232(5) Uani 1 1 d .
H18 H 0.0987 0.4248 0.4709 0.028 Uiso 1 1 calc R
C19 C 0.19032(12) 0.41847(12) 0.5986(2) 0.0257(5) Uani 1 1 d .
H19 H 0.1806 0.3997 0.6544 0.031 Uiso 1 1 calc R
C20 C 0.26606(12) 0.45935(12) 0.5513(2) 0.0255(5) Uani 1 1 d .
H20 H 0.3094 0.4686 0.5734 0.031 Uiso 1 1 calc R
C21 C 0.21900(12) 0.47622(12) 0.4421(2) 0.0242(5) Uani 1 1 d .
H21 H 0.2298 0.4981 0.3898 0.029 Uiso 1 1 calc R
C22 C 0.30285(14) 0.40921(14) 0.7420(2) 0.0354(6) Uani 1 1 d .
H22A H 0.3443 0.4179 0.7467 0.053 Uiso 1 1 calc R
H22B H 0.2988 0.3611 0.7533 0.053 Uiso 1 1 calc R
H22C H 0.2996 0.4349 0.8023 0.053 Uiso 1 1 calc R
C1S C 0.28955(16) 0.11820(17) 0.8224(3) 0.0419(7) Uani 1 1 d .
C2S C 0.3007(2) 0.18810(19) 0.8600(4) 0.0593(10) Uani 1 1 d .
H2S1 H 0.3446 0.1934 0.9224 0.089 Uiso 1 1 calc R
H2S2 H 0.2711 0.2011 0.8883 0.089 Uiso 1 1 calc R
H2S3 H 0.2937 0.2169 0.7946 0.089 Uiso 1 1 calc R
F1 F 0.16451(16) 0.20973(12) 0.8995(2) 0.0849(8) Uani 1 1 d .
F2 F 0.08256(9) 0.13731(15) 0.84491(16) 0.0683(7) Uani 1 1 d .
F3 F 0.17432(11) 0.10340(13) 0.85425(18) 0.0611(6) Uani 1 1 d .
F4 F 0.14742(12) 0.06600(10) 0.98645(18) 0.0567(6) Uani 1 1 d .
F5 F 0.22814(9) 0.13762(12) 1.03880(19) 0.0606(6) Uani 1 1 d .
F6 F 0.13684(10) 0.17227(11) 1.03087(15) 0.0551(6) Uani 1 1 d .
F7 F 0.22860(9) 0.28053(9) 0.58833(18) 0.0480(5) Uani 1 1 d .
F8 F 0.23867(9) 0.32098(9) 0.43735(17) 0.0485(5) Uani 1 1 d .
F9 F 0.17831(8) 0.22816(9) 0.41365(16) 0.0430(4) Uani 1 1 d .
F10 F 0.0000 0.16096(19) 0.2500 0.148(3) Uani 1 2 d S
F11 F 0.07399(9) 0.08358(12) 0.34362(18) 0.0581(6) Uani 1 1 d .
F12 F 0.0000 0.00572(19) 0.2500 0.131(2) Uani 1 2 d S
F13 F 0.01909(13) 0.0827(2) 0.1526(2) 0.1165(15) Uani 1 1 d .
N1 N -0.05189(9) 0.44211(9) -0.13274(16) 0.0176(4) Uani 1 1 d .
N2 N 0.03067(9) 0.42101(9) 0.10060(16) 0.0167(4) Uani 1 1 d .
N3 N -0.07606(11) 0.12400(10) -0.08806(18) 0.0262(5) Uani 1 1 d .
N4 N 0.25139(10) 0.42994(10) 0.62704(16) 0.0233(4) Uani 1 1 d .
N1S N 0.28053(18) 0.06379(15) 0.7931(3) 0.0581(8) Uani 1 1 d .
Ni1 Ni 0.0000 0.5000 0.0000 0.01418(12) Uani 1 2 d S
P1 P 0.15540(3) 0.13802(4) 0.94180(6) 0.03110(18) Uani 1 1 d .
P2 P 0.2500 0.2500 0.5000 0.0244(2) Uani 1 2 d S
P3 P 0.0000 0.08418(5) 0.2500 0.0324(2) Uani 1 2 d S

loop_
_atom_site_aniso_label
_atom_site_aniso_U_11
_atom_site_aniso_U_22
_atom_site_aniso_U_33
_atom_site_aniso_U_23
_atom_site_aniso_U_13
_atom_site_aniso_U_12
C1 0.0209(11) 0.0171(11) 0.0179(10) -0.0013(8) 0.0054(9) -0.0009(9)
C2 0.0333(13) 0.0193(12) 0.0188(11) -0.0029(9) 0.0048(10) -0.0024(10)
C3 0.0345(13) 0.0151(11) 0.0209(11) -0.0035(9) 0.0062(10) -0.0026(10)
C4 0.0223(11) 0.0140(10) 0.0205(11) -0.0027(8) 0.0083(9) -0.0015(8)
C5 0.0176(10) 0.0128(10) 0.0212(11) -0.0009(8) 0.0074(9) 0.0002(8)
C6 0.0162(10) 0.0131(10) 0.0220(11) 0.0007(8) 0.0068(9) 0.0003(8)
C7 0.0231(11) 0.0137(10) 0.0234(11) 0.0025(9) 0.0052(9) 0.0001(9)
C8 0.0221(11) 0.0170(11) 0.0207(11) 0.0035(9) 0.0036(9) 0.0005(9)
C9 0.0154(10) 0.0152(10) 0.0186(10) 0.0017(8) 0.0056(8) -0.0001(8)
C10 0.0174(10) 0.0178(11) 0.0169(10) 0.0011(8) 0.0059(9) -0.0004(8)
C11 0.0200(11) 0.0136(10) 0.0160(10) -0.0005(8) 0.0036(9) 0.0001(8)
C12 0.0344(14) 0.0171(12) 0.0596(18) -0.0033(12) 0.0295(14) -0.0011(10)
C13 0.0330(14) 0.0215(13) 0.0589(18) -0.0013(12) 0.0253(14) -0.0062(11)
C14 0.0385(14) 0.0167(12) 0.0353(14) -0.0019(10) 0.0194(12) 0.0038(10)
C15 0.0275(12) 0.0187(12) 0.0373(14) -0.0006(10) 0.0173(11) 0.0009(10)
C16 0.0556(19) 0.0142(12) 0.0435(16) -0.0053(11) 0.0161(15) -0.0095(12)
C17 0.0217(11) 0.0125(10) 0.0172(10) -0.0016(8) 0.0050(9) -0.0002(8)
C18 0.0236(12) 0.0230(12) 0.0223(11) 0.0011(9) 0.0106(10) 0.0003(9)
C19 0.0322(13) 0.0242(12) 0.0210(11) 0.0018(9) 0.0130(10) -0.0010(10)
C20 0.0217(11) 0.0224(12) 0.0247(12) -0.0013(9) 0.0052(10) -0.0040(9)
C21 0.0248(12) 0.0224(12) 0.0218(11) 0.0017(9) 0.0085(10) -0.0054(9)
C22 0.0373(15) 0.0292(14) 0.0198(12) 0.0027(10) -0.0019(11) -0.0001(11)
C1S 0.0526(19) 0.0394(17) 0.0480(18) 0.0027(14) 0.0356(16) -0.0012(14)
C2S 0.083(3) 0.044(2) 0.070(2) -0.0127(18) 0.052(2) -0.0168(19)
F1 0.123(2) 0.0462(13) 0.0862(18) 0.0338(13) 0.0514(18) 0.0148(14)
F2 0.0341(10) 0.130(2) 0.0299(9) -0.0111(11) 0.0066(8) 0.0173(12)
F3 0.0673(14) 0.0800(16) 0.0510(12) 0.0109(11) 0.0405(11) 0.0287(12)
F4 0.0854(16) 0.0391(11) 0.0542(12) -0.0050(9) 0.0406(12) -0.0159(10)
F5 0.0295(10) 0.0773(16) 0.0596(13) 0.0142(11) 0.0092(9) 0.0033(9)
F6 0.0567(12) 0.0641(13) 0.0318(9) -0.0055(9) 0.0112(9) 0.0292(10)
F7 0.0500(11) 0.0407(10) 0.0666(13) -0.0176(9) 0.0387(10) -0.0100(8)
F8 0.0510(11) 0.0244(9) 0.0582(12) 0.0115(8) 0.0169(9) 0.0002(8)
F9 0.0262(8) 0.0408(10) 0.0497(10) -0.0026(8) 0.0085(8) -0.0073(7)
F10 0.080(3) 0.0316(19) 0.283(8) 0.000 0.049(4) 0.000
F11 0.0347(10) 0.0823(16) 0.0450(11) 0.0038(10) 0.0094(9) -0.0040(10)
F12 0.080(3) 0.041(2) 0.220(7) 0.000 0.031(4) 0.000
F13 0.0548(15) 0.247(5) 0.0463(14) 0.017(2) 0.0232(12) 0.024(2)
N1 0.0189(9) 0.0126(9) 0.0179(9) 0.0003(7) 0.0061(8) -0.0003(7)
N2 0.0157(9) 0.0135(9) 0.0166(9) -0.0006(7) 0.0044(7) -0.0007(7)
N3 0.0340(11) 0.0135(9) 0.0244(10) -0.0024(8) 0.0087(9) -0.0041(8)
N4 0.0271(10) 0.0159(9) 0.0171(9) -0.0017(7) 0.0030(8) 0.0003(8)
N1S 0.089(2) 0.0386(16) 0.075(2) 0.0013(15) 0.062(2) -0.0019(16)
Ni1 0.0142(2) 0.0101(2) 0.0145(2) -0.00019(13) 0.00402(16) -0.00061(13)
P1 0.0292(4) 0.0316(4) 0.0299(4) 0.0056(3) 0.0122(3) 0.0092(3)
P2 0.0213(4) 0.0150(4) 0.0349(5) -0.0009(3) 0.0119(4) 0.0001(3)
P3 0.0323(5) 0.0289(5) 0.0320(5) 0.000 0.0124(4) 0.000

loop_
_atom_type_symbol
_atom_type_description
_atom_type_scat_dispersion_real
_atom_type_scat_dispersion_imag
_atom_type_scat_source
C C 0.0033 0.0016 'International Tables Vol C Tables 4.2.6.8 and 6.1.1.4'
H H 0.0000 0.0000 'International Tables Vol C Tables 4.2.6.8 and 6.1.1.4'
N N 0.0061 0.0033 'International Tables Vol C Tables 4.2.6.8 and 6.1.1.4'
F F 0.0171 0.0103 'International Tables Vol C Tables 4.2.6.8 and 6.1.1.4'
P P 0.1023 0.0942 'International Tables Vol C Tables 4.2.6.8 and 6.1.1.4'
Ni Ni 0.3393 1.1124 'International Tables Vol C Tables 4.2.6.8 and 6.1.1.4'

loop_
_geom_angle_atom_site_label_1
_geom_angle_atom_site_label_2
_geom_angle_atom_site_label_3
_geom_angle
_geom_angle_site_symmetry_1
_geom_angle_site_symmetry_3
N1 C1 C10 125.6(2) . 5_565
N1 C1 C2 111.0(2) . .
C10 C1 C2 123.4(2) 5_565 .
C3 C2 C1 107.2(2) . .
C3 C2 H2 126.4 . .
C1 C2 H2 126.4 . .
C2 C3 C4 106.7(2) . .
C2 C3 H3 126.6 . .
C4 C3 H3 126.6 . .
C5 C4 N1 125.5(2) . .
C5 C4 C3 123.5(2) . .
N1 C4 C3 111.0(2) . .
C4 C5 C6 123.2(2) . .
C4 C5 C11 118.2(2) . .
C6 C5 C11 118.5(2) . .
C5 C6 N2 125.3(2) . .
C5 C6 C7 123.5(2) . .
N2 C6 C7 111.24(19) . .
C8 C7 C6 106.9(2) . .
C8 C7 H7 126.6 . .
C6 C7 H7 126.6 . .
C7 C8 C9 107.3(2) . .
C7 C8 H8 126.4 . .
C9 C8 H8 126.4 . .
C10 C9 N2 125.3(2) . .
C10 C9 C8 123.9(2) . .
N2 C9 C8 110.81(19) . .
C9 C10 C1 122.8(2) . 5_565
C9 C10 C17 118.5(2) . .
C1 C10 C17 118.7(2) 5_565 .
C15 C11 C12 117.9(2) . .
C15 C11 C5 122.6(2) . .
C12 C11 C5 119.5(2) . .
C13 C12 C11 120.3(2) . .
C13 C12 H12 119.9 . .
C11 C12 H12 119.9 . .
N3 C13 C12 120.5(3) . .
N3 C13 H13 119.8 . .
C12 C13 H13 119.8 . .
N3 C14 C15 120.9(2) . .
N3 C14 H14 119.6 . .
C15 C14 H14 119.6 . .
C14 C15 C11 119.6(2) . .
C14 C15 H15 120.2 . .
C11 C15 H15 120.2 . .
N3 C16 H16A 109.5 . .
N3 C16 H16B 109.5 . .
H16A C16 H16B 109.5 . .
N3 C16 H16C 109.5 . .
H16A C16 H16C 109.5 . .
H16B C16 H16C 109.5 . .
C21 C17 C18 117.9(2) . .
C21 C17 C10 120.4(2) . .
C18 C17 C10 121.6(2) . .
C19 C18 C17 119.6(2) . .
C19 C18 H18 120.2 . .
C17 C18 H18 120.2 . .
N4 C19 C18 121.1(2) . .
N4 C19 H19 119.4 . .
C18 C19 H19 119.4 . .
N4 C20 C21 120.6(2) . .
N4 C20 H20 119.7 . .
C21 C20 H20 119.7 . .
C20 C21 C17 120.1(2) . .
C20 C21 H21 119.9 . .
C17 C21 H21 119.9 . .
N4 C22 H22A 109.5 . .
N4 C22 H22B 109.5 . .
H22A C22 H22B 109.5 . .
N4 C22 H22C 109.5 . .
H22A C22 H22C 109.5 . .
H22B C22 H22C 109.5 . .
N1S C1S C2S 179.6(4) . .
C1S C2S H2S1 109.5 . .
C1S C2S H2S2 109.5 . .
H2S1 C2S H2S2 109.5 . .
C1S C2S H2S3 109.5 . .
H2S1 C2S H2S3 109.5 . .
H2S2 C2S H2S3 109.5 . .
C1 N1 C4 104.01(18) . .
C1 N1 Ni1 128.11(15) . .
C4 N1 Ni1 127.86(15) . .
C9 N2 C6 103.78(17) . .
C9 N2 Ni1 128.25(15) . .
C6 N2 Ni1 127.96(15) . .
C14 N3 C13 120.8(2) . .
C14 N3 C16 120.0(2) . .
C13 N3 C16 119.2(2) . .
C20 N4 C19 120.5(2) . .
C20 N4 C22 119.8(2) . .
C19 N4 C22 119.7(2) . .
N2 Ni1 N2 180.00(6) . 5_565
N2 Ni1 N1 90.16(7) . .
N2 Ni1 N1 89.84(7) 5_565 .
N2 Ni1 N1 89.84(7) . 5_565
N2 Ni1 N1 90.16(7) 5_565 5_565
N1 Ni1 N1 180.00(9) . 5_565
F1 P1 F3 89.88(15) . .
F1 P1 F5 90.25(15) . .
F3 P1 F5 89.80(13) . .
F1 P1 F2 90.52(16) . .
F3 P1 F2 89.95(12) . .
F5 P1 F2 179.19(15) . .
F1 P1 F4 178.98(17) . .
F3 P1 F4 90.35(12) . .
F5 P1 F4 88.76(12) . .
F2 P1 F4 90.47(14) . .
F1 P1 F6 90.57(15) . .
F3 P1 F6 179.39(12) . .
F5 P1 F6 89.78(12) . .
F2 P1 F6 90.46(11) . .
F4 P1 F6 89.19(12) . .
F8 P2 F8 180.00(15) 7_556 .
F8 P2 F9 89.09(10) 7_556 .
F8 P2 F9 90.91(10) . .
F8 P2 F9 90.91(10) 7_556 7_556
F8 P2 F9 89.09(10) . 7_556
F9 P2 F9 180.00(9) . 7_556
F8 P2 F7 89.58(11) 7_556 .
F8 P2 F7 90.42(11) . .
F9 P2 F7 90.61(10) . .
F9 P2 F7 89.39(10) 7_556 .
F8 P2 F7 90.42(11) 7_556 7_556
F8 P2 F7 89.58(11) . 7_556
F9 P2 F7 89.39(10) . 7_556
F9 P2 F7 90.61(10) 7_556 7_556
F7 P2 F7 180.0 . 7_556
F10 P3 F13 91.07(18) . 2
F10 P3 F13 91.07(18) . .
F13 P3 F13 177.9(4) 2 .
F10 P3 F12 180.0 . .
F13 P3 F12 88.93(18) 2 .
F13 P3 F12 88.93(18) . .
F10 P3 F11 90.42(9) . 2
F13 P3 F11 88.83(13) 2 2
F13 P3 F11 91.15(13) . 2
F12 P3 F11 89.58(9) . 2
F10 P3 F11 90.42(9) . .
F13 P3 F11 91.15(13) 2 .
F13 P3 F11 88.83(13) . .
F12 P3 F11 89.58(9) . .
F11 P3 F11 179.15(19) 2 .

loop_
_geom_bond_atom_site_label_1
_geom_bond_atom_site_label_2
_geom_bond_distance
_geom_bond_site_symmetry_2
C1 N1 1.382(3) .
C1 C10 1.385(3) 5_565
C1 C2 1.434(3) .
C2 C3 1.345(3) .
C2 H2 0.9500 .
C3 C4 1.437(3) .
C3 H3 0.9500 .
C4 C5 1.382(3) .
C4 N1 1.386(3) .
C5 C6 1.384(3) .
C5 C11 1.495(3) .
C6 N2 1.389(3) .
C6 C7 1.433(3) .
C7 C8 1.341(3) .
C7 H7 0.9500 .
C8 C9 1.439(3) .
C8 H8 0.9500 .
C9 C10 1.385(3) .
C9 N2 1.387(3) .
C10 C1 1.385(3) 5_565
C10 C17 1.489(3) .
C11 C15 1.382(3) .
C11 C12 1.383(4) .
C12 C13 1.374(4) .
C12 H12 0.9500 .
C13 N3 1.333(4) .
C13 H13 0.9500 .
C14 N3 1.331(4) .
C14 C15 1.381(3) .
C14 H14 0.9500 .
C15 H15 0.9500 .
C16 N3 1.483(3) .
C16 H16A 0.9800 .
C16 H16B 0.9800 .
C16 H16C 0.9800 .
C17 C21 1.390(3) .
C17 C18 1.392(3) .
C18 C19 1.373(3) .
C18 H18 0.9500 .
C19 N4 1.342(3) .
C19 H19 0.9500 .
C20 N4 1.342(3) .
C20 C21 1.375(3) .
C20 H20 0.9500 .
C21 H21 0.9500 .
C22 N4 1.478(3) .
C22 H22A 0.9800 .
C22 H22B 0.9800 .
C22 H22C 0.9800 .
C1S N1S 1.134(4) .
C1S C2S 1.456(5) .
C2S H2S1 0.9800 .
C2S H2S2 0.9800 .
C2S H2S3 0.9800 .
F1 P1 1.584(2) .
F2 P1 1.589(2) .
F3 P1 1.586(2) .
F4 P1 1.594(2) .
F5 P1 1.587(2) .
F6 P1 1.5952(19) .
F7 P2 1.6011(18) .
F8 P2 1.5911(17) .
F9 P2 1.5952(16) .
F10 P3 1.527(4) .
F11 P3 1.5975(19) .
F12 P3 1.560(4) .
F13 P3 1.557(3) .
N1 Ni1 1.9579(18) .
N2 Ni1 1.9559(18) .
Ni1 N2 1.9559(18) 5_565
Ni1 N1 1.9579(18) 5_565
P2 F8 1.5911(17) 7_556
P2 F9 1.5952(16) 7_556
P2 F7 1.6011(18) 7_556
P3 F13 1.557(3) 2
P3 F11 1.5975(19) 2

loop_
_geom_torsion_atom_site_label_1
_geom_torsion_atom_site_label_2
_geom_torsion_atom_site_label_3
_geom_torsion_atom_site_label_4
_geom_torsion
_geom_torsion_site_symmetry_1
_geom_torsion_site_symmetry_4
N1 C1 C2 C3 0.4(3) . .
C10 C1 C2 C3 -179.7(2) 5_565 .
C1 C2 C3 C4 0.4(3) . .
C2 C3 C4 C5 176.6(2) . .
C2 C3 C4 N1 -1.0(3) . .
N1 C4 C5 C6 -2.6(4) . .
C3 C4 C5 C6 -179.8(2) . .
N1 C4 C5 C11 173.9(2) . .
C3 C4 C5 C11 -3.3(4) . .
C4 C5 C6 N2 0.7(4) . .
C11 C5 C6 N2 -175.8(2) . .
C4 C5 C6 C7 -177.7(2) . .
C11 C5 C6 C7 5.9(3) . .
C5 C6 C7 C8 177.0(2) . .
N2 C6 C7 C8 -1.6(3) . .
C6 C7 C8 C9 1.8(3) . .
C7 C8 C9 C10 179.9(2) . .
C7 C8 C9 N2 -1.5(3) . .
N2 C9 C10 C1 3.0(4) . 5_565
C8 C9 C10 C1 -178.6(2) . 5_565
N2 C9 C10 C17 -173.9(2) . .
C8 C9 C10 C17 4.5(3) . .
C4 C5 C11 C15 93.5(3) . .
C6 C5 C11 C15 -89.8(3) . .
C4 C5 C11 C12 -85.2(3) . .
C6 C5 C11 C12 91.5(3) . .
C15 C11 C12 C13 0.1(4) . .
C5 C11 C12 C13 178.9(3) . .
C11 C12 C13 N3 -0.2(5) . .
N3 C14 C15 C11 0.7(4) . .
C12 C11 C15 C14 -0.4(4) . .
C5 C11 C15 C14 -179.1(2) . .
C9 C10 C17 C21 112.5(3) . .
C1 C10 C17 C21 -64.6(3) 5_565 .
C9 C10 C17 C18 -65.8(3) . .
C1 C10 C17 C18 117.2(3) 5_565 .
C21 C17 C18 C19 -3.2(3) . .
C10 C17 C18 C19 175.1(2) . .
C17 C18 C19 N4 -0.4(4) . .
N4 C20 C21 C17 -1.6(4) . .
C18 C17 C21 C20 4.2(4) . .
C10 C17 C21 C20 -174.1(2) . .
C10 C1 N1 C4 179.1(2) 5_565 .
C2 C1 N1 C4 -1.0(3) . .
C10 C1 N1 Ni1 0.1(3) 5_565 .
C2 C1 N1 Ni1 180.00(17) . .
C5 C4 N1 C1 -176.3(2) . .
C3 C4 N1 C1 1.2(3) . .
C5 C4 N1 Ni1 2.7(3) . .
C3 C4 N1 Ni1 -179.77(17) . .
C10 C9 N2 C6 179.0(2) . .
C8 C9 N2 C6 0.5(2) . .
C10 C9 N2 Ni1 0.1(3) . .
C8 C9 N2 Ni1 -178.46(16) . .
C5 C6 N2 C9 -177.9(2) . .
C7 C6 N2 C9 0.6(2) . .
C5 C6 N2 Ni1 1.1(3) . .
C7 C6 N2 Ni1 179.57(16) . .
C15 C14 N3 C13 -0.8(4) . .
C15 C14 N3 C16 180.0(3) . .
C12 C13 N3 C14 0.5(4) . .
C12 C13 N3 C16 179.8(3) . .
C21 C20 N4 C19 -2.2(4) . .
C21 C20 N4 C22 177.0(2) . .
C18 C19 N4 C20 3.1(4) . .
C18 C19 N4 C22 -176.1(2) . .
C9 N2 Ni1 N2 31(100) . 5_565
C6 N2 Ni1 N2 -147(100) . 5_565
C9 N2 Ni1 N1 177.84(19) . .
C6 N2 Ni1 N1 -0.83(19) . .
C9 N2 Ni1 N1 -2.16(19) . 5_565
C6 N2 Ni1 N1 179.17(19) . 5_565
C1 N1 Ni1 N2 177.9(2) . .
C4 N1 Ni1 N2 -0.9(2) . .
C1 N1 Ni1 N2 -2.1(2) . 5_565
C4 N1 Ni1 N2 179.1(2) . 5_565
C1 N1 Ni1 N1 -11(5) . 5_565
C4 N1 Ni1 N1 170(5) . 5_565
